data_4516944
loop_
_publ_author_name
'Kuleshova, Olena'
'Khilya, Olga'
'Volovenko, Yulian'
'Mallet-Ladeira, Sonia'
'Dyakonenko, Viktoriya'
'Gras, Emmanuel'

_publ_section_title
;
 Expedited Route to Fully Substituted Amino-Pyrazole Building Blocks and
 Their Further Transformations.
;
_journal_issue 12
_journal_name_full 'ACS omega'
_journal_page_first 8911
_journal_page_last 8927
_journal_paper_doi 10.1021/acsomega.7b01419
_journal_volume 2
_journal_year 2017
_chemical_compound_source 'synthesis as described'
_chemical_formula_moiety 'C15 H14 N4 O'
_chemical_formula_sum 'C15 H14 N4 O'
_chemical_formula_weight 266.3
_space_group_IT_number 14
_space_group_name_Hall '-P 2ybc'
_space_group_name_H-M_alt 'P 1 21/c 1'
_symmetry_cell_setting monoclinic
_symmetry_Int_Tables_number 14
_symmetry_space_group_name_Hall '-P 2ybc'
_symmetry_space_group_name_H-M 'P 1 21/c 1'
_atom_sites_solution_hydrogens geom
_atom_sites_solution_primary direct
_atom_sites_solution_secondary difmap
_cell_angle_alpha 90
_cell_angle_beta 112.654(2)
_cell_angle_gamma 90
_cell_formula_units_Z 4
_cell_length_a 7.6433(6)
_cell_length_b 20.2686(14)
_cell_length_c 8.6860(6)
_cell_measurement_reflns_used 9950
_cell_measurement_temperature 180(2)
_cell_measurement_theta_max 30.65
_cell_measurement_theta_min 2.73
_cell_measurement_wavelength 0.71073
_cell_volume 1241.81(16)
_computing_cell_refinement 'APEX2 and SAINT'
_computing_data_collection APEX2
_computing_data_reduction SAINT
_computing_molecular_graphics 'Ortep-3 for Windows (Farrugia, 1997)'
_computing_publication_material 'WinGX publication routines (Farrugia, 1999)'
_computing_structure_refinement 'SHELXL-97 (Sheldrick, 2008)'
_computing_structure_solution 'SHELXS-97 (Sheldrick, 2008)'
_diffrn_ambient_temperature 180(2)
_diffrn_measured_fraction_theta_full 0.997
_diffrn_measured_fraction_theta_max 0.997
_diffrn_measurement_device_type 'Bruker Kappa APEX II Quazar'
_diffrn_measurement_method \w-\f
_diffrn_radiation_monochromator 'multilayer optics'
_diffrn_radiation_probe x-ray
_diffrn_radiation_source 'microfocus sealed tube'
_diffrn_radiation_type MoK\a
_diffrn_radiation_wavelength 0.71073
_diffrn_reflns_av_R_equivalents 0.0453
_diffrn_reflns_av_unetI/netI 0.0185
_diffrn_reflns_limit_h_max 10
_diffrn_reflns_limit_h_min -11
_diffrn_reflns_limit_k_max 29
_diffrn_reflns_limit_k_min -29
_diffrn_reflns_limit_l_max 12
_diffrn_reflns_limit_l_min -12
_diffrn_reflns_number 56498
_diffrn_reflns_theta_full 30.76
_diffrn_reflns_theta_max 30.76
_diffrn_reflns_theta_min 2.73
_diffrn_standards_decay_% 0
_diffrn_standards_interval_count 0
_diffrn_standards_interval_time 0
_diffrn_standards_number 0
_exptl_absorpt_coefficient_mu 0.094
_exptl_absorpt_correction_T_max 0.7461
_exptl_absorpt_correction_T_min 0.7235
_exptl_absorpt_correction_type multi-scan
_exptl_absorpt_process_details
;
        [c.f. r.h. blessing, acta cryst. (1995), a51, 33-38]
;
_exptl_crystal_colour colourless
_exptl_crystal_density_diffrn 1.424
_exptl_crystal_density_method 'not measured'
_exptl_crystal_description block
_exptl_crystal_F_000 560
_exptl_crystal_size_max 0.14
_exptl_crystal_size_mid 0.12
_exptl_crystal_size_min 0.08
_refine_diff_density_max 0.402
_refine_diff_density_min -0.246
_refine_diff_density_rms 0.051
_refine_ls_extinction_method none
_refine_ls_goodness_of_fit_ref 1.042
_refine_ls_hydrogen_treatment mixed
_refine_ls_matrix_type full
_refine_ls_number_parameters 186
_refine_ls_number_reflns 3854
_refine_ls_number_restraints 0
_refine_ls_restrained_S_all 1.042
_refine_ls_R_factor_all 0.0573
_refine_ls_R_factor_gt 0.0452
_refine_ls_shift/su_max 0.005
_refine_ls_shift/su_mean 0
_refine_ls_structure_factor_coef Fsqd
_refine_ls_weighting_details 'calc w=1/[\s^2^(Fo^2^)+(0.0648P)^2^+0.4782P] where P=(Fo^2^+2Fc^2^)/3'
_refine_ls_weighting_scheme calc
_refine_ls_wR_factor_gt 0.1216
_refine_ls_wR_factor_ref 0.1316
_reflns_number_gt 3100
_reflns_number_total 3854
_reflns_threshold_expression >2sigma(I)
_cod_data_source_file ao7b01419_si_002.cif
_cod_data_source_block 9a
_cod_original_sg_symbol_H-M 'P 21/c'
_cod_database_code 4516944

loop_
_symmetry_equiv_pos_as_xyz
'x, y, z'
'-x, y+1/2, -z+1/2'
'-x, -y, -z'
'x, -y-1/2, z-1/2'

loop_
_atom_site_label
_atom_site_type_symbol
_atom_site_fract_x
_atom_site_fract_y
_atom_site_fract_z
_atom_site_U_iso_or_equiv
_atom_site_adp_type
_atom_site_occupancy
_atom_site_symmetry_multiplicity
_atom_site_calc_flag
_atom_site_refinement_flags
C1 C 0.00974(17) 0.44671(6) 0.19903(14) 0.0230(2) Uani 1 1 d .
C2 C 0.01492(15) 0.39711(5) 0.32141(13) 0.0191(2) Uani 1 1 d .
C3 C -0.08650(17) 0.33789(6) 0.27117(15) 0.0238(2) Uani 1 1 d .
H3 H -0.1604 0.3301 0.1565 0.029 Uiso 1 1 calc R
C4 C -0.07842(18) 0.29116(6) 0.38857(16) 0.0263(2) Uani 1 1 d .
H4 H -0.1458 0.2508 0.3555 0.032 Uiso 1 1 calc R
C5 C 0.02991(18) 0.30359(6) 0.55715(16) 0.0268(3) Uani 1 1 d .
H5 H 0.0352 0.2713 0.6382 0.032 Uiso 1 1 calc R
C6 C 0.12890(18) 0.36165(6) 0.60777(14) 0.0248(2) Uani 1 1 d .
H6 H 0.2011 0.3692 0.7229 0.03 Uiso 1 1 calc R
C7 C 0.12344(15) 0.40994(5) 0.48953(13) 0.0183(2) Uani 1 1 d .
C8 C 0.22650(15) 0.51042(5) 0.43302(13) 0.0172(2) Uani 1 1 d .
C9 C 0.33819(15) 0.57103(5) 0.48119(13) 0.0184(2) Uani 1 1 d .
C10 C 0.34196(17) 0.61135(5) 0.34759(14) 0.0232(2) Uani 1 1 d .
C11 C 0.44364(15) 0.58796(5) 0.64774(13) 0.0183(2) Uani 1 1 d .
C12 C 0.46798(17) 0.54473(6) 0.79588(13) 0.0212(2) Uani 1 1 d .
H12A H 0.5254 0.5019 0.7865 0.025 Uiso 1 1 calc R
H12B H 0.3441 0.5363 0.8038 0.025 Uiso 1 1 calc R
C13 C 0.5990(2) 0.58291(7) 0.94846(16) 0.0351(3) Uani 1 1 d .
H13A H 0.5373 0.5898 1.0287 0.042 Uiso 1 1 calc R
H13B H 0.7189 0.5585 1.0052 0.042 Uiso 1 1 calc R
C14 C 0.6368(2) 0.64795(7) 0.88413(16) 0.0341(3) Uani 1 1 d .
H14A H 0.5862 0.6848 0.9296 0.041 Uiso 1 1 calc R
H14B H 0.7746 0.6547 0.9159 0.041 Uiso 1 1 calc R
C15 C 0.5428(2) 0.70310(6) 0.60789(17) 0.0312(3) Uani 1 1 d .
H15A H 0.6325 0.6967 0.5535 0.047 Uiso 1 1 calc R
H15B H 0.5824 0.741 0.6834 0.047 Uiso 1 1 calc R
H15C H 0.4158 0.7112 0.523 0.047 Uiso 1 1 calc R
N1 N 0.12259(14) 0.50106(5) 0.26380(11) 0.0207(2) Uani 1 1 d .
N2 N 0.22606(14) 0.46731(5) 0.54433(11) 0.0202(2) Uani 1 1 d .
N3 N 0.34548(19) 0.64173(6) 0.23728(14) 0.0362(3) Uani 1 1 d .
N4 N 0.53922(15) 0.64425(5) 0.70255(12) 0.0233(2) Uani 1 1 d .
O1 O -0.08598(16) 0.44154(6) 0.04886(11) 0.0401(3) Uani 1 1 d .
H1 H 0.122(3) 0.5298(9) 0.189(2) 0.039(5) Uiso 1 1 d .

loop_
_atom_site_aniso_label
_atom_site_aniso_U_11
_atom_site_aniso_U_22
_atom_site_aniso_U_33
_atom_site_aniso_U_23
_atom_site_aniso_U_13
_atom_site_aniso_U_12
C1 0.0252(5) 0.0251(5) 0.0175(5) 0.0002(4) 0.0070(4) -0.0050(4)
C2 0.0205(5) 0.0184(5) 0.0195(5) 0.0002(4) 0.0090(4) -0.0003(4)
C3 0.0250(5) 0.0223(5) 0.0249(5) -0.0047(4) 0.0103(4) -0.0030(4)
C4 0.0285(6) 0.0184(5) 0.0351(6) -0.0035(4) 0.0158(5) -0.0047(4)
C5 0.0325(6) 0.0187(5) 0.0312(6) 0.0043(4) 0.0146(5) -0.0024(4)
C6 0.0306(6) 0.0215(5) 0.0209(5) 0.0044(4) 0.0083(4) -0.0033(4)
C7 0.0204(5) 0.0164(4) 0.0188(5) 0.0013(4) 0.0083(4) -0.0006(4)
C8 0.0179(5) 0.0165(4) 0.0170(4) 0.0006(3) 0.0067(4) 0.0009(4)
C9 0.0207(5) 0.0149(4) 0.0198(5) 0.0022(3) 0.0081(4) -0.0002(4)
C10 0.0272(6) 0.0171(5) 0.0233(5) 0.0012(4) 0.0076(4) -0.0019(4)
C11 0.0185(5) 0.0163(4) 0.0219(5) -0.0001(4) 0.0098(4) 0.0005(4)
C12 0.0246(5) 0.0205(5) 0.0185(4) 0.0008(4) 0.0082(4) -0.0020(4)
C13 0.0466(8) 0.0329(7) 0.0206(5) -0.0023(5) 0.0070(5) -0.0119(6)
C14 0.0454(8) 0.0287(6) 0.0248(6) -0.0073(5) 0.0098(5) -0.0110(6)
C15 0.0409(7) 0.0183(5) 0.0346(6) 0.0003(5) 0.0149(6) -0.0078(5)
N1 0.0231(5) 0.0212(4) 0.0163(4) 0.0036(3) 0.0060(3) -0.0027(3)
N2 0.0238(5) 0.0169(4) 0.0186(4) 0.0018(3) 0.0068(3) -0.0030(3)
N3 0.0526(7) 0.0258(5) 0.0276(5) 0.0047(4) 0.0127(5) -0.0087(5)
N4 0.0267(5) 0.0185(4) 0.0248(5) -0.0018(3) 0.0101(4) -0.0044(4)
O1 0.0494(6) 0.0466(6) 0.0162(4) 0.0025(4) 0.0036(4) -0.0222(5)

loop_
_atom_type_symbol
_atom_type_description
_atom_type_scat_dispersion_real
_atom_type_scat_dispersion_imag
_atom_type_scat_source
C C 0.0033 0.0016 'International Tables Vol C Tables 4.2.6.8 and 6.1.1.4'
H H 0 0 'International Tables Vol C Tables 4.2.6.8 and 6.1.1.4'
N N 0.0061 0.0033 'International Tables Vol C Tables 4.2.6.8 and 6.1.1.4'
O O 0.0106 0.006 'International Tables Vol C Tables 4.2.6.8 and 6.1.1.4'

loop_
_geom_angle_atom_site_label_1
_geom_angle_atom_site_label_2
_geom_angle_atom_site_label_3
_geom_angle
O1 C1 N1 121.61(11)
O1 C1 C2 123.68(11)
N1 C1 C2 114.71(9)
C7 C2 C3 121.20(10)
C7 C2 C1 118.26(10)
C3 C2 C1 120.54(10)
C4 C3 C2 119.76(11)
C4 C3 H3 120.1
C2 C3 H3 120.1
C3 C4 C5 119.41(11)
C3 C4 H4 120.3
C5 C4 H4 120.3
C6 C5 C4 121.27(11)
C6 C5 H5 119.4
C4 C5 H5 119.4
C5 C6 C7 120.22(11)
C5 C6 H6 119.9
C7 C6 H6 119.9
N2 C7 C2 123.12(9)
N2 C7 C6 118.74(10)
C2 C7 C6 118.14(10)
N2 C8 N1 121.97(10)
N2 C8 C9 121.25(9)
N1 C8 C9 116.78(9)
C11 C9 C10 121.01(10)
C11 C9 C8 122.80(9)
C10 C9 C8 116.13(9)
N3 C10 C9 177.54(13)
N4 C11 C9 126.43(10)
N4 C11 C12 108.70(9)
C9 C11 C12 124.87(9)
C11 C12 C13 105.66(9)
C11 C12 H12A 110.6
C13 C12 H12A 110.6
C11 C12 H12B 110.6
C13 C12 H12B 110.6
H12A C12 H12B 108.7
C14 C13 C12 106.10(10)
C14 C13 H13A 110.5
C12 C13 H13A 110.5
C14 C13 H13B 110.5
C12 C13 H13B 110.5
H13A C13 H13B 108.7
N4 C14 C13 105.34(10)
N4 C14 H14A 110.7
C13 C14 H14A 110.7
N4 C14 H14B 110.7
C13 C14 H14B 110.7
H14A C14 H14B 108.8
N4 C15 H15A 109.5
N4 C15 H15B 109.5
H15A C15 H15B 109.5
N4 C15 H15C 109.5
H15A C15 H15C 109.5
H15B C15 H15C 109.5
C1 N1 C8 123.65(9)
C1 N1 H1 114.0(12)
C8 N1 H1 122.4(12)
C8 N2 C7 118.17(9)
C11 N4 C15 128.59(10)
C11 N4 C14 114.10(10)
C15 N4 C14 117.01(10)

loop_
_geom_bond_atom_site_label_1
_geom_bond_atom_site_label_2
_geom_bond_distance
C1 O1 1.2298(14)
C1 N1 1.3784(14)
C1 C2 1.4526(15)
C2 C7 1.3982(14)
C2 C3 1.4042(15)
C3 C4 1.3755(17)
C3 H3 0.95
C4 C5 1.3997(18)
C4 H4 0.95
C5 C6 1.3764(16)
C5 H5 0.95
C6 C7 1.4077(15)
C6 H6 0.95
C7 N2 1.3807(13)
C8 N2 1.3041(13)
C8 N1 1.3886(13)
C8 C9 1.4621(14)
C9 C11 1.4008(15)
C9 C10 1.4286(15)
C10 N3 1.1480(16)
C11 N4 1.3394(14)
C11 C12 1.5079(15)
C12 C13 1.5284(17)
C12 H12A 0.99
C12 H12B 0.99
C13 C14 1.5025(19)
C13 H13A 0.99
C13 H13B 0.99
C14 N4 1.4639(16)
C14 H14A 0.99
C14 H14B 0.99
C15 N4 1.4549(15)
C15 H15A 0.98
C15 H15B 0.98
C15 H15C 0.98
N1 H1 0.871(18)
